data_7106219
loop_
_publ_author_name
'Sanjeev P. Mahanta'
'B. Sathish Kumar'
'Pradeepta K. Panda'

_publ_section_title
;
 Meso-diacylated calix[4]pyrrole: Structural diversities and enhanced
 binding towards dihydrogenphosphate ion
;
_journal_name_full Chem.Commun.
_journal_page_first 4496
_journal_paper_doi 10.1039/c1cc10284b
_journal_volume 47
_journal_year 2011
_chemical_absolute_configuration unk
_chemical_formula_sum 'C30 H38 N4 O3'
_chemical_formula_weight 502.64
_chemical_name_systematic
;
?
;
_space_group_IT_number 4
_symmetry_cell_setting monoclinic
_symmetry_space_group_name_Hall 'P 2yb'
_symmetry_space_group_name_H-M 'P 1 21 1'
_atom_sites_solution_hydrogens geom
_atom_sites_solution_primary direct
_atom_sites_solution_secondary difmap
_audit_creation_method SHELXL-97
_cell_angle_alpha 90.00
_cell_angle_beta 113.540(11)
_cell_angle_gamma 90.00
_cell_formula_units_Z 2
_cell_length_a 10.309(7)
_cell_length_b 13.246(9)
_cell_length_c 11.386(8)
_cell_measurement_reflns_used 5463
_cell_measurement_temperature 298(2)
_cell_measurement_theta_max 28.18
_cell_measurement_theta_min 2.26
_cell_volume 1425.4(17)
_computing_cell_refinement 'Bruker SMART'
_computing_data_collection 'Bruker SMART'
_computing_data_reduction 'Bruker SAINT'
_computing_molecular_graphics 'Bruker SHELXTL'
_computing_publication_material 'Bruker SHELXTL'
_computing_structure_refinement 'SHELXL-97 (Sheldrick, 1997)'
_computing_structure_solution 'SHELXS-97 (Sheldrick, 1990)'
_diffrn_ambient_temperature 298(2)
_diffrn_measured_fraction_theta_full 0.998
_diffrn_measured_fraction_theta_max 0.998
_diffrn_measurement_device_type 'CCD area detector'
_diffrn_measurement_method 'phi and omega scans'
_diffrn_radiation_monochromator graphite
_diffrn_radiation_source 'fine-focus sealed tube'
_diffrn_radiation_type MoK\a
_diffrn_radiation_wavelength 0.71073
_diffrn_reflns_av_R_equivalents 0.0356
_diffrn_reflns_av_sigmaI/netI 0.0417
_diffrn_reflns_limit_h_max 12
_diffrn_reflns_limit_h_min -12
_diffrn_reflns_limit_k_max 15
_diffrn_reflns_limit_k_min -15
_diffrn_reflns_limit_l_max 13
_diffrn_reflns_limit_l_min -13
_diffrn_reflns_number 13621
_diffrn_reflns_theta_full 25.03
_diffrn_reflns_theta_max 25.03
_diffrn_reflns_theta_min 1.95
_exptl_absorpt_coefficient_mu 0.076
_exptl_absorpt_correction_T_max 0.9864
_exptl_absorpt_correction_T_min 0.9804
_exptl_absorpt_correction_type multi-scan
_exptl_absorpt_process_details 'Bruker AXS SADABS program'
_exptl_crystal_colour colorless
_exptl_crystal_density_diffrn 1.171
_exptl_crystal_density_method 'not measured'
_exptl_crystal_description block
_exptl_crystal_F_000 540
_exptl_crystal_size_max 0.26
_exptl_crystal_size_mid 0.21
_exptl_crystal_size_min 0.18
_refine_diff_density_max 0.240
_refine_diff_density_min -0.246
_refine_diff_density_rms 0.052
_refine_ls_abs_structure_details 'Flack H D (1983), Acta Cryst. A39, 876-881'
_refine_ls_abs_structure_Flack 1(3)
_refine_ls_extinction_method none
_refine_ls_goodness_of_fit_ref 1.302
_refine_ls_hydrogen_treatment mixed
_refine_ls_matrix_type full
_refine_ls_number_parameters 362
_refine_ls_number_reflns 5030
_refine_ls_number_restraints 1
_refine_ls_restrained_S_all 1.302
_refine_ls_R_factor_all 0.0825
_refine_ls_R_factor_gt 0.0807
_refine_ls_shift/su_max 0.009
_refine_ls_shift/su_mean 0.001
_refine_ls_structure_factor_coef Fsqd
_refine_ls_weighting_details 'calc w=1/[\s^2^(Fo^2^)+(0.0398P)^2^+1.2467P] where P=(Fo^2^+2Fc^2^)/3'
_refine_ls_weighting_scheme calc
_refine_ls_wR_factor_gt 0.1624
_refine_ls_wR_factor_ref 0.1632
_reflns_number_gt 4941
_reflns_number_total 5030
_reflns_threshold_expression >2sigma(I)
_cod_data_source_file c1cc10284b.txt
_cod_data_source_block 3
_cod_original_cell_volume 1425.6(18)
_cod_original_sg_symbol_H-M 'P2(1) '
_cod_database_code 7106219

loop_
_symmetry_equiv_pos_as_xyz
'x, y, z'
'-x, y+1/2, -z'

loop_
_atom_site_label
_atom_site_type_symbol
_atom_site_fract_x
_atom_site_fract_y
_atom_site_fract_z
_atom_site_U_iso_or_equiv
_atom_site_adp_type
_atom_site_occupancy
_atom_site_symmetry_multiplicity
_atom_site_calc_flag
_atom_site_refinement_flags
_atom_site_disorder_assembly
_atom_site_disorder_group
C1 C 0.2773(4) 0.0213(3) 0.4079(3) 0.0285(8) Uani 1 1 d . . .
C2 C 0.2057(4) -0.0643(3) 0.3977(4) 0.0366(10) Uani 1 1 d . . .
H2 H 0.2430 -0.1290 0.4041 0.044 Uiso 1 1 calc R . .
C3 C 0.0654(4) -0.0412(3) 0.3759(4) 0.0374(10) Uani 1 1 d . . .
H3 H -0.0069 -0.0872 0.3641 0.045 Uiso 1 1 calc R . .
C4 C 0.0550(4) 0.0603(3) 0.3754(4) 0.0303(9) Uani 1 1 d . . .
C5 C -0.0660(4) 0.1275(3) 0.3731(4) 0.0387(10) Uani 1 1 d . . .
C6 C -0.0804(4) 0.2215(3) 0.2931(4) 0.0330(9) Uani 1 1 d . . .
C7 C -0.1063(5) 0.3189(3) 0.3111(4) 0.0393(10) Uani 1 1 d . . .
H7 H -0.1123 0.3453 0.3845 0.047 Uiso 1 1 calc R . .
C8 C -0.1227(4) 0.3738(3) 0.2002(4) 0.0397(10) Uani 1 1 d . . .
H8 H -0.1432 0.4423 0.1865 0.048 Uiso 1 1 calc R . .
C9 C -0.1031(4) 0.3085(3) 0.1172(4) 0.0294(9) Uani 1 1 d . . .
C10 C -0.1144(4) 0.3208(3) -0.0205(4) 0.0344(9) Uani 1 1 d . . .
C11 C 0.0118(4) 0.2790(3) -0.0397(4) 0.0315(9) Uani 1 1 d . . .
C12 C 0.0214(5) 0.2432(4) -0.1471(4) 0.0452(12) Uani 1 1 d . . .
H12 H -0.0537 0.2333 -0.2257 0.054 Uiso 1 1 calc R . .
C13 C 0.1644(5) 0.2236(4) -0.1195(4) 0.0516(12) Uani 1 1 d . . .
H13 H 0.1999 0.1958 -0.1756 0.062 Uiso 1 1 calc R . .
C14 C 0.2419(4) 0.2521(3) 0.0031(4) 0.0362(10) Uani 1 1 d . . .
C15 C 0.4004(4) 0.2600(4) 0.0773(4) 0.0433(11) Uani 1 1 d . . .
C16 C 0.4439(4) 0.2328(3) 0.2166(4) 0.0330(9) Uani 1 1 d . . .
C17 C 0.5348(4) 0.2770(3) 0.3249(4) 0.0401(10) Uani 1 1 d . . .
H17 H 0.5818 0.3379 0.3306 0.048 Uiso 1 1 calc R . .
C18 C 0.5452(4) 0.2136(3) 0.4280(4) 0.0329(9) Uani 1 1 d . . .
H18 H 0.6009 0.2255 0.5140 0.040 Uiso 1 1 calc R . .
C19 C 0.4611(4) 0.1332(3) 0.3805(4) 0.0263(8) Uani 1 1 d . . .
C20 C 0.4353(4) 0.0379(3) 0.4430(4) 0.0322(9) Uani 1 1 d . . .
C21 C -0.0384(6) 0.1586(5) 0.5109(5) 0.0674(17) Uani 1 1 d . . .
H21A H 0.0480 0.1966 0.5464 0.101 Uiso 1 1 calc R . .
H21B H -0.0303 0.0993 0.5618 0.101 Uiso 1 1 calc R . .
H21C H -0.1154 0.1994 0.5108 0.101 Uiso 1 1 calc R . .
C22 C -0.2036(5) 0.0668(4) 0.3164(6) 0.0596(15) Uani 1 1 d . . .
H22A H -0.2810 0.1078 0.3147 0.089 Uiso 1 1 calc R . .
H22B H -0.1961 0.0081 0.3681 0.089 Uiso 1 1 calc R . .
H22C H -0.2198 0.0463 0.2308 0.089 Uiso 1 1 calc R . .
C23 C -0.2493(5) 0.2683(4) -0.1118(4) 0.0511(12) Uani 1 1 d . . .
H23A H -0.2595 0.2782 -0.1986 0.077 Uiso 1 1 calc R . .
H23B H -0.3297 0.2964 -0.1010 0.077 Uiso 1 1 calc R . .
H23C H -0.2432 0.1974 -0.0931 0.077 Uiso 1 1 calc R . .
C24 C -0.1323(6) 0.4359(4) -0.0470(4) 0.0491(12) Uani 1 1 d . . .
C25 C -0.0017(8) 0.4987(4) -0.0111(7) 0.084(2) Uani 1 1 d . . .
H25A H -0.0260 0.5688 -0.0132 0.126 Uiso 1 1 calc R . .
H25B H 0.0412 0.4867 -0.0708 0.126 Uiso 1 1 calc R . .
H25C H 0.0638 0.4810 0.0737 0.126 Uiso 1 1 calc R . .
C26 C 0.4457(7) 0.3690(5) 0.0677(6) 0.082(2) Uani 1 1 d . . .
H26A H 0.4206 0.3861 -0.0206 0.123 Uiso 1 1 calc R . .
H26B H 0.5462 0.3752 0.1138 0.123 Uiso 1 1 calc R . .
H26C H 0.3985 0.4140 0.1039 0.123 Uiso 1 1 calc R . .
C27 C 0.4739(6) 0.1880(6) 0.0170(6) 0.0762(19) Uani 1 1 d . . .
H27A H 0.4446 0.1199 0.0220 0.114 Uiso 1 1 calc R . .
H27B H 0.5746 0.1932 0.0625 0.114 Uiso 1 1 calc R . .
H27C H 0.4483 0.2059 -0.0711 0.114 Uiso 1 1 calc R . .
C28 C 0.4984(5) -0.0527(3) 0.4010(4) 0.0391(10) Uani 1 1 d . . .
H28A H 0.4527 -0.0602 0.3097 0.059 Uiso 1 1 calc R . .
H28B H 0.4843 -0.1127 0.4417 0.059 Uiso 1 1 calc R . .
H28C H 0.5979 -0.0420 0.4253 0.059 Uiso 1 1 calc R . .
C29 C 0.5116(5) 0.0515(4) 0.5901(5) 0.0458(11) Uani 1 1 d . . .
C30 C 0.4438(5) 0.1142(5) 0.6584(5) 0.0676(16) Uani 1 1 d . . .
H30A H 0.3654 0.0780 0.6633 0.101 Uiso 1 1 calc R . .
H30B H 0.4106 0.1762 0.6126 0.101 Uiso 1 1 calc R . .
H30C H 0.5116 0.1287 0.7433 0.101 Uiso 1 1 calc R . .
H1A H 0.206(5) 0.162(4) 0.388(4) 0.044 Uiso 1 1 d . . .
H2A H -0.059(5) 0.169(4) 0.138(5) 0.044 Uiso 1 1 d . . .
H3A H 0.171(5) 0.303(4) 0.128(5) 0.044 Uiso 1 1 d . . .
H4A H 0.347(5) 0.104(4) 0.203(4) 0.044 Uiso 1 1 d . . .
H3C H 0.265(7) 0.376(5) 0.349(6) 0.069(19) Uiso 1 1 d . . .
N1 N 0.1856(3) 0.0989(2) 0.3948(3) 0.0282(7) Uani 1 1 d . . .
N2 N -0.0780(3) 0.2158(3) 0.1745(3) 0.0307(8) Uani 1 1 d . . .
N3 N 0.1467(4) 0.2852(3) 0.0511(3) 0.0337(8) Uani 1 1 d . . .
N4 N 0.3977(3) 0.1453(3) 0.2512(3) 0.0334(8) Uani 1 1 d . . .
O1 O -0.2456(5) 0.4723(3) -0.0949(4) 0.0787(13) Uani 1 1 d . . .
O2 O 0.6219(4) 0.0106(3) 0.6468(3) 0.0702(11) Uani 1 1 d . . .
O3 O 0.2163(4) 0.3226(3) 0.3365(5) 0.0668(11) Uani 1 1 d . . .
H3B H 0.216(8) 0.335(6) 0.413(8) 0.11(3) Uiso 1 1 d . . .

loop_
_atom_site_aniso_label
_atom_site_aniso_U_11
_atom_site_aniso_U_22
_atom_site_aniso_U_33
_atom_site_aniso_U_23
_atom_site_aniso_U_13
_atom_site_aniso_U_12
C1 0.0262(19) 0.030(2) 0.028(2) 0.0074(17) 0.0098(16) 0.0018(16)
C2 0.036(2) 0.030(2) 0.042(2) 0.0110(19) 0.0139(19) 0.0099(18)
C3 0.025(2) 0.043(3) 0.046(3) 0.012(2) 0.0162(19) -0.0036(18)
C4 0.032(2) 0.033(2) 0.028(2) 0.0087(17) 0.0139(18) -0.0021(17)
C5 0.034(2) 0.052(3) 0.041(2) 0.012(2) 0.026(2) 0.011(2)
C6 0.0235(19) 0.048(2) 0.031(2) -0.0022(18) 0.0149(16) 0.0059(18)
C7 0.044(2) 0.045(3) 0.034(2) -0.008(2) 0.021(2) 0.009(2)
C8 0.037(2) 0.034(2) 0.051(3) 0.003(2) 0.021(2) 0.0097(19)
C9 0.025(2) 0.028(2) 0.034(2) 0.0055(17) 0.0113(17) 0.0082(16)
C10 0.032(2) 0.037(2) 0.029(2) 0.0102(18) 0.0069(17) 0.0052(17)
C11 0.036(2) 0.030(2) 0.025(2) 0.0061(16) 0.0092(17) 0.0011(17)
C12 0.046(3) 0.061(3) 0.021(2) 0.006(2) 0.0042(19) 0.009(2)
C13 0.054(3) 0.072(3) 0.039(3) 0.008(2) 0.029(2) 0.018(3)
C14 0.038(2) 0.041(2) 0.037(2) 0.0116(19) 0.0235(19) 0.0036(19)
C15 0.033(2) 0.063(3) 0.042(2) 0.012(2) 0.0225(19) 0.002(2)
C16 0.0221(18) 0.025(2) 0.055(3) 0.0019(18) 0.0189(19) -0.0006(16)
C17 0.031(2) 0.027(2) 0.061(3) 0.000(2) 0.018(2) 0.0002(18)
C18 0.027(2) 0.030(2) 0.036(2) -0.0081(18) 0.0069(17) -0.0003(17)
C19 0.0155(17) 0.033(2) 0.028(2) -0.0066(16) 0.0070(15) 0.0061(15)
C20 0.031(2) 0.030(2) 0.032(2) 0.0048(16) 0.0094(18) 0.0029(16)
C21 0.083(4) 0.086(4) 0.050(3) 0.027(3) 0.044(3) 0.038(3)
C22 0.034(3) 0.060(3) 0.094(4) 0.024(3) 0.035(3) 0.011(2)
C23 0.044(3) 0.068(3) 0.039(3) 0.004(2) 0.014(2) 0.007(3)
C24 0.073(3) 0.045(3) 0.034(2) 0.014(2) 0.027(2) 0.022(3)
C25 0.113(5) 0.030(3) 0.143(6) 0.003(3) 0.087(5) -0.005(3)
C26 0.067(4) 0.090(5) 0.085(4) 0.041(4) 0.026(3) -0.014(3)
C27 0.052(3) 0.132(6) 0.058(3) 0.014(3) 0.036(3) 0.018(3)
C28 0.034(2) 0.033(2) 0.048(3) 0.0033(19) 0.014(2) -0.0038(19)
C29 0.036(3) 0.049(3) 0.050(3) 0.005(2) 0.014(2) -0.003(2)
C30 0.050(3) 0.104(5) 0.045(3) -0.022(3) 0.015(3) -0.005(3)
N1 0.0288(17) 0.0219(16) 0.0383(19) 0.0059(15) 0.0179(15) 0.0040(14)
N2 0.0312(17) 0.0328(19) 0.0331(19) -0.0045(15) 0.0180(15) 0.0078(15)
N3 0.038(2) 0.040(2) 0.0253(18) 0.0005(16) 0.0147(16) -0.0028(16)
N4 0.0243(18) 0.035(2) 0.040(2) -0.0135(16) 0.0116(16) -0.0116(15)
O1 0.083(3) 0.060(2) 0.071(3) 0.020(2) 0.007(2) 0.043(2)
O2 0.049(2) 0.083(3) 0.058(2) 0.004(2) -0.0013(17) 0.017(2)
O3 0.050(2) 0.067(3) 0.081(3) -0.021(2) 0.023(2) -0.020(2)

loop_
_atom_type_symbol
_atom_type_description
_atom_type_scat_dispersion_real
_atom_type_scat_dispersion_imag
_atom_type_scat_source
C C 0.0033 0.0016 'International Tables Vol C Tables 4.2.6.8 and 6.1.1.4'
H H 0.0000 0.0000 'International Tables Vol C Tables 4.2.6.8 and 6.1.1.4'
N N 0.0061 0.0033 'International Tables Vol C Tables 4.2.6.8 and 6.1.1.4'
O O 0.0106 0.0060 'International Tables Vol C Tables 4.2.6.8 and 6.1.1.4'

loop_
_geom_angle_atom_site_label_1
_geom_angle_atom_site_label_2
_geom_angle_atom_site_label_3
_geom_angle
_geom_angle_site_symmetry_1
_geom_angle_site_symmetry_3
_geom_angle_publ_flag
C2 C1 N1 107.2(3) . . ?
C2 C1 C20 129.8(4) . . ?
N1 C1 C20 122.6(3) . . ?
C1 C2 C3 109.1(4) . . ?
C4 C3 C2 107.1(4) . . ?
C3 C4 N1 107.5(4) . . ?
C3 C4 C5 130.2(4) . . ?
N1 C4 C5 121.8(4) . . ?
C6 C5 C4 111.9(3) . . ?
C6 C5 C22 109.1(4) . . ?
C4 C5 C22 108.3(4) . . ?
C6 C5 C21 109.1(4) . . ?
C4 C5 C21 108.8(3) . . ?
C22 C5 C21 109.6(4) . . ?
C7 C6 N2 106.7(4) . . ?
C7 C6 C5 132.2(4) . . ?
N2 C6 C5 121.0(4) . . ?
C6 C7 C8 108.5(4) . . ?
C9 C8 C7 107.3(4) . . ?
C8 C9 N2 107.1(4) . . ?
C8 C9 C10 132.3(4) . . ?
N2 C9 C10 120.5(3) . . ?
C11 C10 C23 109.6(4) . . ?
C11 C10 C9 113.0(3) . . ?
C23 C10 C9 108.9(3) . . ?
C11 C10 C24 112.1(4) . . ?
C23 C10 C24 108.0(4) . . ?
C9 C10 C24 105.0(3) . . ?
C12 C11 N3 106.6(4) . . ?
C12 C11 C10 129.8(4) . . ?
N3 C11 C10 123.0(3) . . ?
C11 C12 C13 108.2(4) . . ?
C14 C13 C12 108.3(4) . . ?
C13 C14 N3 106.1(4) . . ?
C13 C14 C15 130.9(4) . . ?
N3 C14 C15 122.7(4) . . ?
C16 C15 C14 111.8(3) . . ?
C16 C15 C26 109.1(4) . . ?
C14 C15 C26 108.5(4) . . ?
C16 C15 C27 109.1(4) . . ?
C14 C15 C27 108.8(4) . . ?
C26 C15 C27 109.5(4) . . ?
C17 C16 N4 107.4(4) . . ?
C17 C16 C15 131.6(4) . . ?
N4 C16 C15 120.8(4) . . ?
C16 C17 C18 107.2(4) . . ?
C19 C18 C17 108.3(4) . . ?
C18 C19 N4 107.2(4) . . ?
C18 C19 C20 132.4(4) . . ?
N4 C19 C20 120.3(3) . . ?
C19 C20 C28 109.2(3) . . ?
C19 C20 C1 111.3(3) . . ?
C28 C20 C1 110.3(3) . . ?
C19 C20 C29 107.5(3) . . ?
C28 C20 C29 109.5(3) . . ?
C1 C20 C29 109.1(3) . . ?
O1 C24 C25 121.2(5) . . ?
O1 C24 C10 120.8(5) . . ?
C25 C24 C10 118.0(4) . . ?
O2 C29 C30 121.1(5) . . ?
O2 C29 C20 119.7(4) . . ?
C30 C29 C20 119.2(4) . . ?
C1 N1 C4 109.2(3) . . ?
C6 N2 C9 110.4(3) . . ?
C11 N3 C14 110.7(4) . . ?
C19 N4 C16 109.8(3) . . ?

loop_
_geom_bond_atom_site_label_1
_geom_bond_atom_site_label_2
_geom_bond_distance
_geom_bond_site_symmetry_2
_geom_bond_publ_flag
C1 C2 1.332(6) . ?
C1 N1 1.364(5) . ?
C1 C20 1.531(5) . ?
C2 C3 1.400(6) . ?
C3 C4 1.348(6) . ?
C4 N1 1.373(5) . ?
C4 C5 1.525(6) . ?
C5 C6 1.515(6) . ?
C5 C22 1.531(7) . ?
C5 C21 1.535(7) . ?
C6 C7 1.350(6) . ?
C6 N2 1.362(5) . ?
C7 C8 1.408(6) . ?
C8 C9 1.355(6) . ?
C9 N2 1.366(5) . ?
C9 C10 1.534(6) . ?
C10 C11 1.509(6) . ?
C10 C23 1.531(6) . ?
C10 C24 1.550(6) . ?
C11 C12 1.351(6) . ?
C11 N3 1.365(5) . ?
C12 C13 1.403(6) . ?
C13 C14 1.356(7) . ?
C14 N3 1.373(5) . ?
C14 C15 1.513(6) . ?
C15 C16 1.510(6) . ?
C15 C26 1.535(8) . ?
C15 C27 1.540(8) . ?
C16 C17 1.349(6) . ?
C16 N4 1.370(5) . ?
C17 C18 1.412(6) . ?
C18 C19 1.343(5) . ?
C19 N4 1.360(5) . ?
C19 C20 1.524(6) . ?
C20 C28 1.530(6) . ?
C20 C29 1.550(6) . ?
C24 O1 1.177(6) . ?
C24 C25 1.495(8) . ?
C29 O2 1.191(5) . ?
C29 C30 1.489(7) . ?
